data_4134614
loop_
_publ_author_name
'Deng, Bin-Bin'
'Xu, Chu-Chu'
'Cheng, Ting-Ting'
'Yang, Yi-Ting'
'Hu, Yan-Ting'
'Wang, Pan'
'He, Wen-Hui'
'Yang, Meng-Juan'
'Liao, Wei-Qiang'

_publ_section_title
;
 Homochiral Nickel Nitrite ABX<sub>3</sub> (X =
 NO<sub>2</sub><sup>-</sup>) Perovskite Ferroelectrics.
;
_journal_name_full 'Journal of the American Chemical Society'
_journal_paper_doi 10.1021/jacs.0c02580
_journal_year 2020
_chemical_absolute_configuration rm
_chemical_formula_moiety 'N3 Ni O6, C8 H15 F N O'
_chemical_formula_sum 'C8 H15 F N4 Ni O7'
_chemical_formula_weight 356.93
_space_group_crystal_system monoclinic
_space_group_IT_number 4
_space_group_name_Hall 'P 2yb'
_space_group_name_H-M_alt 'P 1 21 1'
_atom_sites_solution_hydrogens geom
_audit_creation_method SHELXL-2014/7
_cell_angle_alpha 90
_cell_angle_beta 113.921(2)
_cell_angle_gamma 90
_cell_formula_units_Z 2
_cell_length_a 9.9112(2)
_cell_length_b 6.87710(10)
_cell_length_c 10.4391(2)
_cell_measurement_reflns_used 3218
_cell_measurement_temperature 293(2)
_cell_measurement_theta_max 75.9900
_cell_measurement_theta_min 4.8750
_cell_volume 650.42(2)
_computing_cell_refinement 'CrysAlisPro 1.171.39.46 (Rigaku OD, 2018)'
_computing_data_collection 'CrysAlisPro 1.171.39.46 (Rigaku OD, 2018)'
_computing_data_reduction 'CrysAlisPro 1.171.39.46 (Rigaku OD, 2018)'
_computing_molecular_graphics 'DIAMOND (Brandenburg & Putz, 2005)'
_computing_publication_material 'SHELXL-2014/7 (Sheldrick, 2014)'
_computing_structure_refinement 'SHELXL-2014/7 (Sheldrick, 2014)'
_computing_structure_solution 'SHELXL-2014/7 (Sheldrick, 2014)'
_diffrn_ambient_temperature 293(2)
_diffrn_measured_fraction_theta_full 0.997
_diffrn_measured_fraction_theta_max 0.948
_diffrn_measurement_device_type 'XtaLAB Synergy R, DW system, HyPix'
_diffrn_measurement_method 'four-circle diffractometer'
_diffrn_radiation_type CuK\a
_diffrn_radiation_wavelength 1.54178
_diffrn_reflns_av_R_equivalents 0.0253
_diffrn_reflns_av_unetI/netI 0.0300
_diffrn_reflns_Laue_measured_fraction_full 0.997
_diffrn_reflns_Laue_measured_fraction_max 0.948
_diffrn_reflns_limit_h_max 12
_diffrn_reflns_limit_h_min -12
_diffrn_reflns_limit_k_max 7
_diffrn_reflns_limit_k_min -8
_diffrn_reflns_limit_l_max 13
_diffrn_reflns_limit_l_min -13
_diffrn_reflns_number 4082
_diffrn_reflns_point_group_measured_fraction_full 0.997
_diffrn_reflns_point_group_measured_fraction_max 0.946
_diffrn_reflns_theta_full 67.679
_diffrn_reflns_theta_max 76.298
_diffrn_reflns_theta_min 4.634
_diffrn_source 'Rotating-anode X-ray tube'
_exptl_absorpt_coefficient_mu 2.708
_exptl_absorpt_correction_T_max 0.780
_exptl_absorpt_correction_T_min 0.763
_exptl_absorpt_correction_type multi-scan
_exptl_absorpt_process_details 'CrysAlisPro 1.171.39.46 (Rigaku OD, 2018)'
_exptl_crystal_colour Brown
_exptl_crystal_density_diffrn 1.822
_exptl_crystal_description Prism
_exptl_crystal_F_000 368
_exptl_crystal_size_max 0.110
_exptl_crystal_size_mid 0.110
_exptl_crystal_size_min 0.100
_refine_diff_density_max 0.746
_refine_diff_density_min -0.283
_refine_diff_density_rms 0.056
_refine_ls_abs_structure_details
;
 Refined as an inversion twin.
;
_refine_ls_abs_structure_Flack 0.02(6)
_refine_ls_extinction_method none
_refine_ls_goodness_of_fit_ref 1.001
_refine_ls_hydrogen_treatment constr
_refine_ls_matrix_type full
_refine_ls_number_parameters 192
_refine_ls_number_reflns 2738
_refine_ls_number_restraints 1
_refine_ls_restrained_S_all 1.000
_refine_ls_R_factor_all 0.0342
_refine_ls_R_factor_gt 0.0301
_refine_ls_shift/su_max 0.006
_refine_ls_shift/su_mean 0.001
_refine_ls_structure_factor_coef Fsqd
_refine_ls_weighting_details 'w=1/[\s^2^(Fo^2^)+(0.0170P)^2^+0.7932P] where P=(Fo^2^+2Fc^2^)/3'
_refine_ls_weighting_scheme calc
_refine_ls_wR_factor_gt 0.0669
_refine_ls_wR_factor_ref 0.0740
_reflns_Friedel_coverage 0.836
_reflns_Friedel_fraction_full 0.996
_reflns_Friedel_fraction_max 0.942
_reflns_number_gt 2738
_reflns_number_total 2738
_reflns_threshold_expression 'I > 2\s(I)'
_cod_data_source_file ja0c02580_si_002.cif
_cod_data_source_block P21
_cod_original_sg_symbol_H-M 'P 21'
_cod_database_code 4134614
_shelx_shelxl_version_number 2014/7
_shelx_space_group_comment
;
The symmetry employed for this shelxl refinement is uniquely defined
by the following loop, which should always be used as a source of
symmetry information in preference to the above space-group names.
They are only intended as comments.
;
_shelx_estimated_absorpt_t_min 0.755
_shelx_estimated_absorpt_t_max 0.773

loop_
_space_group_symop_operation_xyz
'x, y, z'
'-x, y+1/2, -z'

loop_
_atom_site_label
_atom_site_type_symbol
_atom_site_fract_x
_atom_site_fract_y
_atom_site_fract_z
_atom_site_U_iso_or_equiv
_atom_site_adp_type
_atom_site_occupancy
_atom_site_site_symmetry_order
_atom_site_calc_flag
_atom_site_refinement_flags_posn
_atom_site_refinement_flags_adp
_atom_site_refinement_flags_occupancy
_atom_site_disorder_assembly
_atom_site_disorder_group
Ni1 Ni 0.00913(7) 0.21258(15) 0.51086(7) 0.02842(17) Uani 1 1 d . . . . .
F1 F 0.5019(4) 0.0759(6) 0.4947(3) 0.0627(10) Uani 1 1 d . . . . .
C1 C 0.3589(6) 0.2664(7) 0.2424(5) 0.0420(12) Uani 1 1 d . . . . .
H1A H 0.4364 0.3637 0.2690 0.050 Uiso 1 1 calc R U . . .
H1B H 0.3093 0.2774 0.3053 0.050 Uiso 1 1 calc R U . . .
C2 C 0.2488(6) 0.3017(8) 0.0920(5) 0.0468(13) Uani 1 1 d . . . . .
H2 H 0.1571 0.3539 0.0926 0.056 Uiso 1 1 calc R U . . .
C3 C 0.5515(5) 0.0440(9) 0.3931(5) 0.0434(12) Uani 1 1 d . . . . .
H3A H 0.5919 -0.0863 0.4018 0.052 Uiso 1 1 calc R U . . .
H3B H 0.6288 0.1362 0.4019 0.052 Uiso 1 1 calc R U . . .
C4 C 0.3549(7) 0.0366(11) 0.0003(6) 0.0627(18) Uani 1 1 d . . . . .
H4A H 0.3760 0.1175 -0.0655 0.075 Uiso 1 1 calc R U . . .
H4B H 0.3401 -0.0957 -0.0348 0.075 Uiso 1 1 calc R U . . .
C5 C 0.4837(6) 0.0437(10) 0.1430(5) 0.0522(14) Uani 1 1 d . . . . .
H5A H 0.5407 -0.0753 0.1589 0.063 Uiso 1 1 calc R U . . .
H5B H 0.5479 0.1520 0.1466 0.063 Uiso 1 1 calc R U . . .
C6 C 0.3096(5) -0.0848(8) 0.2342(6) 0.0527(15) Uani 1 1 d . . . . .
H6A H 0.2829 -0.0857 0.3139 0.063 Uiso 1 1 calc R U . . .
H6B H 0.3479 -0.2122 0.2268 0.063 Uiso 1 1 calc R U . . .
C7 C 0.1733(5) -0.0390(13) 0.0997(6) 0.0622(15) Uani 1 1 d . . . . .
H7A H 0.1371 -0.1569 0.0457 0.075 Uiso 1 1 calc R U . . .
H7B H 0.0954 0.0138 0.1232 0.075 Uiso 1 1 calc R U . . .
C8 C 0.2167(6) 0.1090(9) 0.0136(6) 0.0534(15) Uani 1 1 d . . . . .
H8 H 0.1364 0.1246 -0.0793 0.064 Uiso 1 1 calc R U . . .
N1 N -0.0915(4) 0.0407(7) 0.6129(4) 0.0412(10) Uani 1 1 d . . . . .
N2 N 0.1965(4) 0.0402(6) 0.5897(4) 0.0319(8) Uani 1 1 d . . . . .
N3 N -0.0830(4) 0.0560(7) 0.3214(4) 0.0361(9) Uani 1 1 d . . . . .
N4 N 0.4250(4) 0.0673(6) 0.2545(4) 0.0297(8) Uani 1 1 d . . . . .
O1 O 0.0961(4) 0.3762(6) 0.6900(3) 0.0431(8) Uani 1 1 d . . . . .
O2 O -0.1877(3) 0.3597(5) 0.4318(4) 0.0427(9) Uani 1 1 d . . . . .
O3 O 0.1160(4) 0.3641(6) 0.4113(4) 0.0464(9) Uani 1 1 d . . . . .
O4 O 0.3211(3) 0.1045(6) 0.6562(4) 0.0487(9) Uani 1 1 d . . . . .
O5 O -0.1399(5) 0.1100(6) 0.6950(4) 0.0548(10) Uani 1 1 d . . . . .
O6 O -0.1317(5) 0.1471(6) 0.2106(4) 0.0608(11) Uani 1 1 d . . . . .
O7 O 0.3132(4) 0.4432(8) 0.0336(4) 0.0680(12) Uani 1 1 d . . . . .
H7 H 0.2512 0.4805 -0.0420 0.102 Uiso 1 1 calc R U . . .

loop_
_atom_site_aniso_label
_atom_site_aniso_U_11
_atom_site_aniso_U_22
_atom_site_aniso_U_33
_atom_site_aniso_U_23
_atom_site_aniso_U_13
_atom_site_aniso_U_12
Ni1 0.0275(3) 0.0241(3) 0.0310(3) 0.0018(3) 0.0092(2) -0.0014(3)
F1 0.069(2) 0.081(3) 0.0315(14) 0.0084(15) 0.0142(14) 0.0049(19)
C1 0.046(2) 0.039(3) 0.034(2) 0.003(2) 0.0093(19) 0.009(2)
C2 0.040(2) 0.053(3) 0.041(3) 0.008(2) 0.009(2) 0.009(2)
C3 0.035(2) 0.046(3) 0.040(3) 0.010(2) 0.0056(19) 0.002(2)
C4 0.077(4) 0.074(5) 0.039(3) -0.014(3) 0.025(3) -0.007(3)
C5 0.047(3) 0.070(4) 0.049(3) 0.000(3) 0.030(2) 0.008(3)
C6 0.046(3) 0.049(4) 0.055(3) 0.006(2) 0.013(2) -0.020(2)
C7 0.041(3) 0.071(4) 0.061(3) 0.001(3) 0.007(2) -0.021(3)
C8 0.044(3) 0.068(4) 0.035(3) -0.004(3) 0.002(2) -0.005(3)
N1 0.0315(19) 0.044(3) 0.043(2) 0.003(2) 0.0107(16) 0.0046(19)
N2 0.0318(18) 0.033(2) 0.0297(17) 0.0007(15) 0.0114(14) -0.0020(16)
N3 0.037(2) 0.038(3) 0.0246(17) 0.0028(17) 0.0038(14) -0.0008(19)
N4 0.0257(16) 0.031(2) 0.0308(18) 0.0023(15) 0.0100(13) -0.0004(15)
O1 0.0496(19) 0.035(2) 0.0378(17) 0.0020(15) 0.0103(14) 0.0030(17)
O2 0.0307(16) 0.030(2) 0.060(2) 0.0060(16) 0.0096(14) -0.0029(15)
O3 0.0462(19) 0.038(2) 0.058(2) 0.0016(17) 0.0243(16) -0.0013(17)
O4 0.0266(15) 0.052(2) 0.058(2) -0.0087(17) 0.0077(15) -0.0098(15)
O5 0.068(2) 0.050(2) 0.066(2) -0.0106(18) 0.048(2) 0.0040(19)
O6 0.085(3) 0.044(2) 0.0344(18) 0.0103(15) 0.0042(18) -0.0028(19)
O7 0.067(2) 0.063(3) 0.055(2) 0.028(2) 0.0054(18) -0.001(3)

loop_
_atom_type_symbol
_atom_type_description
_atom_type_scat_dispersion_real
_atom_type_scat_dispersion_imag
_atom_type_scat_source
C C 0.0181 0.0091 'International Tables Vol C Tables 4.2.6.8 and 6.1.1.4'
H H 0.0000 0.0000 'International Tables Vol C Tables 4.2.6.8 and 6.1.1.4'
N N 0.0311 0.0180 'International Tables Vol C Tables 4.2.6.8 and 6.1.1.4'
O O 0.0492 0.0322 'International Tables Vol C Tables 4.2.6.8 and 6.1.1.4'
F F 0.0727 0.0534 'International Tables Vol C Tables 4.2.6.8 and 6.1.1.4'
Ni Ni -3.0029 0.5091 'International Tables Vol C Tables 4.2.6.8 and 6.1.1.4'

loop_
_geom_angle_atom_site_label_1
_geom_angle_atom_site_label_2
_geom_angle_atom_site_label_3
_geom_angle
_geom_angle_site_symmetry_1
_geom_angle_site_symmetry_3
_geom_angle_publ_flag
O3 Ni1 O1 94.09(16) . . ?
O3 Ni1 O2 98.51(15) . . ?
O1 Ni1 O2 94.35(16) . . ?
O3 Ni1 N2 85.87(16) . . ?
O1 Ni1 N2 88.50(15) . . ?
O2 Ni1 N2 174.58(19) . . ?
O3 Ni1 N1 176.0(2) . . ?
O1 Ni1 N1 87.52(17) . . ?
O2 Ni1 N1 84.96(16) . . ?
N2 Ni1 N1 90.57(16) . . ?
O3 Ni1 N3 84.25(16) . . ?
O1 Ni1 N3 177.4(2) . . ?
O2 Ni1 N3 83.96(15) . . ?
N2 Ni1 N3 93.34(17) . . ?
N1 Ni1 N3 94.27(18) . . ?
N4 C1 C2 109.7(4) . . ?
O7 C2 C8 113.3(5) . . ?
O7 C2 C1 106.9(4) . . ?
C8 C2 C1 108.7(4) . . ?
F1 C3 N4 108.2(4) . . ?
C8 C4 C5 109.3(4) . . ?
N4 C5 C4 109.1(4) . . ?
N4 C6 C7 108.9(5) . . ?
C8 C7 C6 108.7(4) . . ?
C4 C8 C2 109.6(5) . . ?
C4 C8 C7 108.3(5) . . ?
C2 C8 C7 108.1(5) . . ?
O5 N1 O3 114.7(5) . 2_546 ?
O5 N1 Ni1 122.3(4) . . ?
O3 N1 Ni1 122.8(4) 2_546 . ?
O4 N2 O2 116.0(4) . 2_546 ?
O4 N2 Ni1 123.5(4) . . ?
O2 N2 Ni1 120.5(3) 2_546 . ?
O6 N3 O1 115.6(4) . 2_546 ?
O6 N3 Ni1 118.6(4) . . ?
O1 N3 Ni1 125.9(3) 2_546 . ?
C3 N4 C6 110.8(4) . . ?
C3 N4 C1 110.3(4) . . ?
C6 N4 C1 110.0(4) . . ?
C3 N4 C5 107.6(4) . . ?
C6 N4 C5 109.1(4) . . ?
C1 N4 C5 109.0(4) . . ?
N3 O1 Ni1 118.0(3) 2_556 . ?
N2 O2 Ni1 123.0(3) 2_556 . ?
N1 O3 Ni1 120.1(4) 2_556 . ?

loop_
_geom_bond_atom_site_label_1
_geom_bond_atom_site_label_2
_geom_bond_distance
_geom_bond_site_symmetry_2
_geom_bond_publ_flag
Ni1 O3 2.044(4) . ?
Ni1 O1 2.049(4) . ?
Ni1 O2 2.050(3) . ?
Ni1 N2 2.072(4) . ?
Ni1 N1 2.094(5) . ?
Ni1 N3 2.107(4) . ?
F1 C3 1.356(6) . ?
C1 N4 1.501(6) . ?
C1 C2 1.525(7) . ?
C2 O7 1.429(7) . ?
C2 C8 1.522(8) . ?
C3 N4 1.490(5) . ?
C4 C8 1.516(8) . ?
C4 C5 1.520(8) . ?
C5 N4 1.506(5) . ?
C6 N4 1.500(6) . ?
C6 C7 1.535(7) . ?
C7 C8 1.530(9) . ?
N1 O5 1.236(5) . ?
N1 O3 1.244(5) 2_546 ?
N2 O4 1.227(5) . ?
N2 O2 1.258(4) 2_546 ?
N3 O6 1.228(5) . ?
N3 O1 1.244(5) 2_546 ?
O1 N3 1.244(5) 2_556 ?
O2 N2 1.258(4) 2_556 ?
O3 N1 1.244(5) 2_556 ?

loop_
_geom_hbond_atom_site_label_D
_geom_hbond_atom_site_label_H
_geom_hbond_atom_site_label_A
_geom_hbond_distance_DH
_geom_hbond_distance_HA
_geom_hbond_distance_DA
_geom_hbond_angle_DHA
_geom_hbond_site_symmetry_A
C1 H1B O3 0.97 2.64 3.578(6) 162.7 .
C3 H3A O4 0.97 2.46 3.394(7) 161.3 2_646
C3 H3B O2 0.97 2.30 3.273(6) 177.6 1_655
O7 H7 O6 0.82 2.03 2.825(5) 163.0 2

loop_
_geom_torsion_atom_site_label_1
_geom_torsion_atom_site_label_2
_geom_torsion_atom_site_label_3
_geom_torsion_atom_site_label_4
_geom_torsion
_geom_torsion_site_symmetry_1
_geom_torsion_site_symmetry_2
_geom_torsion_site_symmetry_3
_geom_torsion_site_symmetry_4
_geom_torsion_publ_flag
N4 C1 C2 O7 -109.7(5) . . . . ?
N4 C1 C2 C8 13.0(6) . . . . ?
C8 C4 C5 N4 15.1(7) . . . . ?
N4 C6 C7 C8 15.3(7) . . . . ?
C5 C4 C8 C2 49.7(7) . . . . ?
C5 C4 C8 C7 -68.1(6) . . . . ?
O7 C2 C8 C4 52.6(6) . . . . ?
C1 C2 C8 C4 -66.1(6) . . . . ?
O7 C2 C8 C7 170.6(4) . . . . ?
C1 C2 C8 C7 51.8(6) . . . . ?
C6 C7 C8 C4 50.0(7) . . . . ?
C6 C7 C8 C2 -68.7(7) . . . . ?
F1 C3 N4 C6 -64.3(6) . . . . ?
F1 C3 N4 C1 57.8(5) . . . . ?
F1 C3 N4 C5 176.6(4) . . . . ?
C7 C6 N4 C3 172.6(5) . . . . ?
C7 C6 N4 C1 50.3(6) . . . . ?
C7 C6 N4 C5 -69.2(6) . . . . ?
C2 C1 N4 C3 169.8(4) . . . . ?
C2 C1 N4 C6 -67.6(5) . . . . ?
C2 C1 N4 C5 51.9(5) . . . . ?
C4 C5 N4 C3 171.7(5) . . . . ?
C4 C5 N4 C6 51.4(6) . . . . ?
C4 C5 N4 C1 -68.7(6) . . . . ?
